data_4129364
loop_
_publ_author_name
'Daub, Mary Elisabeth'
'Prudhomme, Jacques'
'Le Roch, Karine'
'Vanderwal, Christopher D.'

_publ_section_title
;
 Synthesis and potent antimalarial activity of kalihinol B.
;
_journal_issue 15
_journal_name_full 'Journal of the American Chemical Society'
_journal_page_first 4912
_journal_page_last 4915
_journal_paper_doi 10.1021/jacs.5b01152
_journal_volume 137
_journal_year 2015
_chemical_absolute_configuration ad
_chemical_formula_sum 'C20 H33 Cl O2'
_chemical_formula_weight 340.91
_space_group_crystal_system trigonal
_space_group_IT_number 146
_space_group_name_Hall 'R 3'
_space_group_name_H-M_alt 'R 3 :H'
_atom_sites_solution_hydrogens mixed
_atom_sites_solution_primary direct
_atom_sites_solution_secondary difmap
_audit_creation_method SHELXL-2014/6
_cell_angle_alpha 90
_cell_angle_beta 90
_cell_angle_gamma 120
_cell_formula_units_Z 9
_cell_length_a 29.890(4)
_cell_length_b 29.890(4)
_cell_length_c 5.8875(7)
_cell_measurement_reflns_used 5963
_cell_measurement_temperature 133(2)
_cell_measurement_theta_max 27.93
_cell_measurement_theta_min 2.36
_cell_volume 4555.3(10)
_computing_cell_refinement 'Bruker SAINT 8.34a, 2013'
_computing_data_collection 'Bruker APEX2 2014.1-1, 2014'
_computing_data_reduction 'Bruker SAINT 8.34a, 2013'
_computing_molecular_graphics 'Bruker SHELXTL'
_computing_publication_material 'Bruker SHELXTL'
_computing_structure_refinement 'SHELXL-2014/6 (Sheldrick, 2014)'
_computing_structure_solution 'Bruker SHELXTL 2013/1'
_diffrn_ambient_temperature 133(2)
_diffrn_measured_fraction_theta_full 1.000
_diffrn_measured_fraction_theta_max 1.000
_diffrn_measurement_device_type 'Bruker SMART APEX II CCD'
_diffrn_measurement_method '\f and \w scans'
_diffrn_radiation_type MoK\a
_diffrn_radiation_wavelength 0.71073
_diffrn_reflns_av_R_equivalents 0.0325
_diffrn_reflns_av_unetI/netI 0.0383
_diffrn_reflns_Laue_measured_fraction_full 1.000
_diffrn_reflns_Laue_measured_fraction_max 1.000
_diffrn_reflns_limit_h_max 38
_diffrn_reflns_limit_h_min -35
_diffrn_reflns_limit_k_max 38
_diffrn_reflns_limit_k_min -38
_diffrn_reflns_limit_l_max 7
_diffrn_reflns_limit_l_min -7
_diffrn_reflns_number 14320
_diffrn_reflns_point_group_measured_fraction_full 1.000
_diffrn_reflns_point_group_measured_fraction_max 0.997
_diffrn_reflns_theta_full 25.500
_diffrn_reflns_theta_max 27.103
_diffrn_reflns_theta_min 1.363
_diffrn_source 'fine-focus sealed tube'
_exptl_absorpt_coefficient_mu 0.196
_exptl_absorpt_correction_T_max 0.8621
_exptl_absorpt_correction_T_min 0.8081
_exptl_absorpt_correction_type multi-scan
_exptl_absorpt_process_details 'Bruker SADABS 2014/4'
_exptl_crystal_colour colorless
_exptl_crystal_density_diffrn 1.118
_exptl_crystal_density_meas ?
_exptl_crystal_density_method not_measured
_exptl_crystal_description rod
_exptl_crystal_F_000 1674
_exptl_crystal_size_max 0.235
_exptl_crystal_size_mid 0.104
_exptl_crystal_size_min 0.087
_refine_diff_density_max 0.231
_refine_diff_density_min -0.176
_refine_diff_density_rms 0.039
_refine_ls_abs_structure_details
; 
 Flack x determined using 1822 quotients [(I+)-(I-)]/[(I+)+(I-)] 
 (Parsons, Flack and Wagner, Acta Cryst. B69 (2013) 249-259). 
;
_refine_ls_abs_structure_Flack -0.04(3)
_refine_ls_extinction_method none
_refine_ls_goodness_of_fit_ref 1.038
_refine_ls_hydrogen_treatment mixed
_refine_ls_matrix_type full
_refine_ls_number_parameters 217
_refine_ls_number_reflns 4475
_refine_ls_number_restraints 1
_refine_ls_restrained_S_all 1.038
_refine_ls_R_factor_all 0.0458
_refine_ls_R_factor_gt 0.0391
_refine_ls_shift/su_max 0.001
_refine_ls_shift/su_mean 0.000
_refine_ls_structure_factor_coef Fsqd
_refine_ls_weighting_details 'w=1/[\s^2^(Fo^2^)+(0.0475P)^2^+1.9294P] where P=(Fo^2^+2Fc^2^)/3'
_refine_ls_weighting_scheme calc
_refine_ls_wR_factor_gt 0.0879
_refine_ls_wR_factor_ref 0.0909
_reflns_Friedel_coverage 0.993
_reflns_Friedel_fraction_full 0.999
_reflns_Friedel_fraction_max 0.993
_reflns_number_gt 4030
_reflns_number_total 4475
_reflns_threshold_expression 'I > 2\s(I)'
_cod_data_source_file ja5b01152_si_002.cif
_cod_data_source_block cdv36
_cod_depositor_comments
;
The following automatic conversions were performed:

data item '_exptl_crystal_density_meas' value 'not_measured' was
changed to '?' -- the value is perceived as not measured.

Automatic conversion script
Id: cif_fix_values 6909 2019-04-08 15:41:33Z antanas 
;
_cod_original_cell_volume 4555.3(13)
_cod_database_code 4129364
_shelx_space_group_comment
; 
The symmetry employed for this shelxl refinement is uniquely defined 
by the following loop, which should always be used as a source of 
symmetry information in preference to the above space-group names. 
They are only intended as comments. 
;
_shelx_estimated_absorpt_t_min 0.955
_shelx_estimated_absorpt_t_max 0.983
_shelxl_version_number 2014/6

loop_
_space_group_symop_operation_xyz
'x, y, z'
'-y, x-y, z'
'-x+y, -x, z'
'x+2/3, y+1/3, z+1/3'
'-y+2/3, x-y+1/3, z+1/3'
'-x+y+2/3, -x+1/3, z+1/3'
'x+1/3, y+2/3, z+2/3'
'-y+1/3, x-y+2/3, z+2/3'
'-x+y+1/3, -x+2/3, z+2/3'

loop_
_atom_site_label
_atom_site_type_symbol
_atom_site_fract_x
_atom_site_fract_y
_atom_site_fract_z
_atom_site_U_iso_or_equiv
_atom_site_adp_type
_atom_site_occupancy
_atom_site_site_symmetry_order
_atom_site_calc_flag
_atom_site_refinement_flags_posn
_atom_site_refinement_flags_adp
Cl1 Cl 0.86870(3) 0.77297(3) 0.13553(14) 0.0388(2) Uani 1 1 d . .
O1 O 0.77612(7) 0.81889(7) 0.4036(3) 0.0206(4) Uani 1 1 d . .
O2 O 0.68292(8) 0.97423(8) 0.2200(3) 0.0203(4) Uani 1 1 d . .
H2 H 0.6875(14) 0.9924(14) 0.320(6) 0.033(10) Uiso 1 1 d . .
C1 C 0.73305(10) 0.94173(10) 0.4167(4) 0.0170(5) Uani 1 1 d . .
H1A H 0.7344 0.9595 0.5625 0.020 Uiso 1 1 calc R U
C2 C 0.78090(10) 0.97906(10) 0.2793(5) 0.0216(6) Uani 1 1 d . .
H2A H 0.7837 0.9612 0.1431 0.026 Uiso 1 1 calc R U
H2B H 0.7774 1.0087 0.2278 0.026 Uiso 1 1 calc R U
C3 C 0.82952(11) 0.99857(11) 0.4236(5) 0.0263(6) Uani 1 1 d . .
H3A H 0.8599 1.0118 0.3218 0.032 Uiso 1 1 calc R U
H3B H 0.8336 1.0278 0.5180 0.032 Uiso 1 1 calc R U
C4 C 0.82880(11) 0.95780(11) 0.5765(5) 0.0257(6) Uani 1 1 d . .
C5 C 0.78792(10) 0.91093(10) 0.5959(4) 0.0210(6) Uani 1 1 d . .
H5A H 0.7910 0.8867 0.6896 0.025 Uiso 1 1 calc R U
C6 C 0.73666(10) 0.89327(10) 0.4790(4) 0.0161(5) Uani 1 1 d . .
H6A H 0.7087 0.8728 0.5916 0.019 Uiso 1 1 calc R U
C7 C 0.72707(10) 0.85841(10) 0.2681(4) 0.0158(5) Uani 1 1 d . .
H7A H 0.7559 0.8788 0.1593 0.019 Uiso 1 1 calc R U
C8 C 0.67656(11) 0.84681(11) 0.1471(4) 0.0201(5) Uani 1 1 d . .
H8A H 0.6732 0.8276 0.0050 0.024 Uiso 1 1 calc R U
H8B H 0.6469 0.8243 0.2458 0.024 Uiso 1 1 calc R U
C9 C 0.67422(11) 0.89543(11) 0.0898(4) 0.0197(5) Uani 1 1 d . .
H9A H 0.7016 0.9163 -0.0219 0.024 Uiso 1 1 calc R U
H9B H 0.6404 0.8854 0.0194 0.024 Uiso 1 1 calc R U
C10 C 0.68140(10) 0.92791(10) 0.3008(4) 0.0175(5) Uani 1 1 d . .
C11 C 0.72645(10) 0.80711(10) 0.3110(4) 0.0176(5) Uani 1 1 d . .
C12 C 0.72312(11) 0.77950(11) 0.0875(4) 0.0224(6) Uani 1 1 d . .
H12A H 0.6867 0.7551 0.0463 0.027 Uiso 1 1 calc R U
H12B H 0.7397 0.8046 -0.0377 0.027 Uiso 1 1 calc R U
C13 C 0.75227(12) 0.75071(12) 0.1373(5) 0.0298(7) Uani 1 1 d . .
H13A H 0.7695 0.7479 -0.0011 0.036 Uiso 1 1 calc R U
H13B H 0.7286 0.7156 0.1962 0.036 Uiso 1 1 calc R U
C14 C 0.79204(11) 0.78406(11) 0.3176(5) 0.0226(6) Uani 1 1 d . .
H14A H 0.7912 0.7613 0.4440 0.027 Uiso 1 1 calc R U
C15 C 0.84800(12) 0.81762(11) 0.2363(5) 0.0261(6) Uani 1 1 d . .
C16 C 0.85309(14) 0.85281(13) 0.0396(5) 0.0357(7) Uani 1 1 d . .
H16A H 0.8421 0.8771 0.0889 0.053 Uiso 1 1 calc R U
H16B H 0.8313 0.8320 -0.0867 0.053 Uiso 1 1 calc R U
H16C H 0.8892 0.8720 -0.0102 0.053 Uiso 1 1 calc R U
C17 C 0.88292(13) 0.84817(13) 0.4319(6) 0.0353(7) Uani 1 1 d . .
H17A H 0.8715 0.8711 0.4949 0.053 Uiso 1 1 calc R U
H17B H 0.9185 0.8688 0.3772 0.053 Uiso 1 1 calc R U
H17C H 0.8813 0.8243 0.5501 0.053 Uiso 1 1 calc R U
C18 C 0.68450(12) 0.77105(11) 0.4770(5) 0.0247(6) Uani 1 1 d . .
H18A H 0.6874 0.7402 0.5022 0.037 Uiso 1 1 calc R U
H18B H 0.6504 0.7609 0.4136 0.037 Uiso 1 1 calc R U
H18C H 0.6888 0.7890 0.6218 0.037 Uiso 1 1 calc R U
C19 C 0.87820(13) 0.97462(13) 0.7075(7) 0.0425(9) Uani 1 1 d . .
H19A H 0.8744 0.9460 0.8030 0.064 Uiso 1 1 calc R U
H19B H 0.8855 1.0043 0.8037 0.064 Uiso 1 1 calc R U
H19C H 0.9068 0.9845 0.6009 0.064 Uiso 1 1 calc R U
C20 C 0.63651(10) 0.90117(11) 0.4661(4) 0.0220(5) Uani 1 1 d . .
H20A H 0.6042 0.8928 0.3885 0.033 Uiso 1 1 calc R U
H20B H 0.6419 0.9242 0.5946 0.033 Uiso 1 1 calc R U
H20C H 0.6345 0.8693 0.5216 0.033 Uiso 1 1 calc R U

loop_
_atom_site_aniso_label
_atom_site_aniso_U_11
_atom_site_aniso_U_22
_atom_site_aniso_U_33
_atom_site_aniso_U_23
_atom_site_aniso_U_13
_atom_site_aniso_U_12
Cl1 0.0447(5) 0.0437(5) 0.0457(4) -0.0081(4) -0.0007(4) 0.0355(4)
O1 0.0229(10) 0.0214(10) 0.0226(9) -0.0032(8) -0.0045(7) 0.0150(8)
O2 0.0284(11) 0.0218(10) 0.0162(9) -0.0003(8) -0.0015(8) 0.0167(9)
C1 0.0188(13) 0.0160(12) 0.0159(12) -0.0014(10) -0.0023(10) 0.0085(11)
C2 0.0212(14) 0.0172(13) 0.0263(13) 0.0047(11) 0.0015(11) 0.0096(12)
C3 0.0207(14) 0.0185(14) 0.0371(16) 0.0033(12) -0.0014(12) 0.0079(12)
C4 0.0222(15) 0.0210(14) 0.0324(16) -0.0021(11) -0.0074(12) 0.0096(12)
C5 0.0257(14) 0.0207(14) 0.0181(13) -0.0009(10) -0.0062(10) 0.0128(12)
C6 0.0181(13) 0.0166(13) 0.0119(11) -0.0003(9) -0.0012(9) 0.0074(11)
C7 0.0170(13) 0.0160(12) 0.0136(12) 0.0008(9) -0.0004(9) 0.0076(10)
C8 0.0246(14) 0.0217(14) 0.0167(12) -0.0061(10) -0.0057(10) 0.0136(12)
C9 0.0229(14) 0.0247(14) 0.0150(12) -0.0035(10) -0.0052(10) 0.0146(12)
C10 0.0204(13) 0.0175(13) 0.0172(12) 0.0006(10) -0.0001(10) 0.0115(11)
C11 0.0189(13) 0.0164(13) 0.0172(12) 0.0004(10) -0.0028(10) 0.0084(11)
C12 0.0274(15) 0.0183(13) 0.0231(14) -0.0041(10) -0.0036(11) 0.0125(12)
C13 0.0361(18) 0.0232(15) 0.0351(16) -0.0065(12) -0.0055(13) 0.0186(14)
C14 0.0298(15) 0.0228(14) 0.0224(13) 0.0016(11) -0.0003(11) 0.0185(13)
C15 0.0355(17) 0.0290(15) 0.0270(14) -0.0025(12) 0.0019(12) 0.0260(14)
C16 0.0410(19) 0.0392(19) 0.0350(17) 0.0103(14) 0.0132(14) 0.0262(17)
C17 0.0299(17) 0.0418(19) 0.0415(17) -0.0104(15) -0.0044(14) 0.0235(16)
C18 0.0258(15) 0.0206(14) 0.0251(14) 0.0051(11) 0.0017(11) 0.0098(12)
C19 0.0322(18) 0.0287(18) 0.058(2) 0.0028(15) -0.0209(16) 0.0084(15)
C20 0.0199(14) 0.0254(15) 0.0228(13) -0.0001(11) 0.0016(11) 0.0129(12)

loop_
_atom_type_symbol
_atom_type_description
_atom_type_scat_dispersion_real
_atom_type_scat_dispersion_imag
_atom_type_scat_source
C C 0.0033 0.0016 'International Tables Vol C Tables 4.2.6.8 and 6.1.1.4'
H H 0.0000 0.0000 'International Tables Vol C Tables 4.2.6.8 and 6.1.1.4'
O O 0.0106 0.0060 'International Tables Vol C Tables 4.2.6.8 and 6.1.1.4'
Cl Cl 0.1484 0.1585 'International Tables Vol C Tables 4.2.6.8 and 6.1.1.4'

loop_
_geom_angle_atom_site_label_1
_geom_angle_atom_site_label_2
_geom_angle_atom_site_label_3
_geom_angle
C14 O1 C11 111.20(19)
C2 C1 C10 113.9(2)
C2 C1 C6 109.2(2)
C10 C1 C6 112.5(2)
C3 C2 C1 110.4(2)
C4 C3 C2 113.5(2)
C5 C4 C3 122.6(3)
C5 C4 C19 122.6(3)
C3 C4 C19 114.8(3)
C4 C5 C6 124.6(2)
C5 C6 C1 108.2(2)
C5 C6 C7 114.4(2)
C1 C6 C7 111.23(19)
C8 C7 C11 109.1(2)
C8 C7 C6 110.6(2)
C11 C7 C6 116.2(2)
C9 C8 C7 113.2(2)
C10 C9 C8 111.6(2)
O2 C10 C20 108.1(2)
O2 C10 C9 105.6(2)
C20 C10 C9 112.4(2)
O2 C10 C1 110.0(2)
C20 C10 C1 111.1(2)
C9 C10 C1 109.5(2)
O1 C11 C18 108.1(2)
O1 C11 C12 103.7(2)
C18 C11 C12 111.1(2)
O1 C11 C7 108.53(19)
C18 C11 C7 113.8(2)
C12 C11 C7 111.1(2)
C13 C12 C11 103.7(2)
C12 C13 C14 104.0(2)
O1 C14 C13 106.6(2)
O1 C14 C15 106.5(2)
C13 C14 C15 116.5(2)
C17 C15 C16 111.2(3)
C17 C15 C14 110.7(2)
C16 C15 C14 112.9(2)
C17 C15 Cl1 107.7(2)
C16 C15 Cl1 107.7(2)
C14 C15 Cl1 106.27(19)

loop_
_geom_bond_atom_site_label_1
_geom_bond_atom_site_label_2
_geom_bond_distance
Cl1 C15 1.828(3)
O1 C14 1.436(3)
O1 C11 1.450(3)
O2 C10 1.443(3)
C1 C2 1.533(4)
C1 C10 1.543(4)
C1 C6 1.549(3)
C2 C3 1.525(4)
C3 C4 1.507(4)
C4 C5 1.325(4)
C4 C19 1.512(4)
C5 C6 1.513(4)
C6 C7 1.553(3)
C7 C8 1.544(4)
C7 C11 1.545(3)
C8 C9 1.527(4)
C9 C10 1.524(3)
C10 C20 1.521(4)
C11 C18 1.529(4)
C11 C12 1.530(4)
C12 C13 1.528(4)
C13 C14 1.533(4)
C14 C15 1.535(4)
C15 C17 1.516(4)
C15 C16 1.520(4)

loop_
_geom_hbond_atom_site_label_D
_geom_hbond_atom_site_label_H
_geom_hbond_atom_site_label_A
_geom_hbond_distance_DH
_geom_hbond_distance_HA
_geom_hbond_distance_DA
_geom_hbond_angle_DHA
_geom_hbond_site_symmetry_A
O2 H2 O2 0.77(4) 1.97(4) 2.732(2) 171(4) 5_665

loop_
_geom_torsion_atom_site_label_1
_geom_torsion_atom_site_label_2
_geom_torsion_atom_site_label_3
_geom_torsion_atom_site_label_4
_geom_torsion
C10 C1 C2 C3 169.2(2)
C6 C1 C2 C3 -64.0(3)
C1 C2 C3 C4 38.4(3)
C2 C3 C4 C5 -5.3(4)
C2 C3 C4 C19 175.2(3)
C3 C4 C5 C6 -3.2(4)
C19 C4 C5 C6 176.3(3)
C4 C5 C6 C1 -21.5(4)
C4 C5 C6 C7 103.1(3)
C2 C1 C6 C5 53.7(3)
C10 C1 C6 C5 -178.7(2)
C2 C1 C6 C7 -72.7(3)
C10 C1 C6 C7 54.8(3)
C5 C6 C7 C8 -174.4(2)
C1 C6 C7 C8 -51.4(3)
C5 C6 C7 C11 60.5(3)
C1 C6 C7 C11 -176.5(2)
C11 C7 C8 C9 -178.1(2)
C6 C7 C8 C9 52.9(3)
C7 C8 C9 C10 -56.3(3)
C8 C9 C10 O2 175.1(2)
C8 C9 C10 C20 -67.2(3)
C8 C9 C10 C1 56.7(3)
C2 C1 C10 O2 -47.4(3)
C6 C1 C10 O2 -172.4(2)
C2 C1 C10 C20 -167.1(2)
C6 C1 C10 C20 67.9(3)
C2 C1 C10 C9 68.2(3)
C6 C1 C10 C9 -56.8(3)
C14 O1 C11 C18 93.5(2)
C14 O1 C11 C12 -24.5(3)
C14 O1 C11 C7 -142.7(2)
C8 C7 C11 O1 174.31(19)
C6 C7 C11 O1 -59.9(3)
C8 C7 C11 C18 -65.4(3)
C6 C7 C11 C18 60.5(3)
C8 C7 C11 C12 60.9(3)
C6 C7 C11 C12 -173.3(2)
O1 C11 C12 C13 32.7(3)
C18 C11 C12 C13 -83.2(3)
C7 C11 C12 C13 149.1(2)
C11 C12 C13 C14 -29.0(3)
C11 O1 C14 C13 6.1(3)
C11 O1 C14 C15 131.1(2)
C12 C13 C14 O1 14.9(3)
C12 C13 C14 C15 -103.7(3)
O1 C14 C15 C17 61.5(3)
C13 C14 C15 C17 -179.7(2)
O1 C14 C15 C16 -63.9(3)
C13 C14 C15 C16 54.8(3)
O1 C14 C15 Cl1 178.21(17)
C13 C14 C15 Cl1 -63.1(3)
